data_4125123
loop_
_publ_author_name
'Novotn\'y, Jan'
'Sojka, Martin'
'Komorovsky, Stanislav'
'Ne\<cas, Marek'
'Marek, Radek'

_publ_section_title
;
 Interpreting the Paramagnetic NMR Spectra of Potential Ru(III)
 Metallodrugs: Synergy between Experiment and Relativistic DFT
 Calculations.
;
_journal_issue 27
_journal_name_full 'Journal of the American Chemical Society'
_journal_page_first 8432
_journal_page_last 8445
_journal_paper_doi 10.1021/jacs.6b02749
_journal_volume 138
_journal_year 2016
_chemical_formula_sum 'C14 H21 Cl4 N2 O Rh S'
_chemical_formula_weight 510.10
_space_group_crystal_system triclinic
_space_group_IT_number 2
_space_group_name_Hall '-P 1'
_space_group_name_H-M_alt 'P -1'
_symmetry_space_group_name_Hall '-P 1'
_symmetry_space_group_name_H-M 'P -1'
_atom_sites_solution_hydrogens geom
_audit_creation_method
;
by MiB
;
_cell_angle_alpha 71.2570(10)
_cell_angle_beta 73.8320(10)
_cell_angle_gamma 72.534(2)
_cell_formula_units_Z 4
_cell_length_a 9.20040(10)
_cell_length_b 15.2100(3)
_cell_length_c 15.6366(2)
_cell_measurement_reflns_used 19315
_cell_measurement_temperature 120(2)
_cell_measurement_theta_max 29.6820
_cell_measurement_theta_min 1.7300
_cell_volume 1936.04(5)
_computing_cell_refinement
;
CrysAlisPro, Agilent Technologies,
Version 1.171.37.35 (release 13-08-2014 CrysAlis171 .NET)
(compiled Aug 13 2014,18:06:01)
;
_computing_data_collection
;
CrystalClear-SM Expert 2.0 r15 (Rigaku, 2011)
;
_computing_data_reduction
;
CrysAlisPro, Agilent Technologies,
Version 1.171.37.35 (release 13-08-2014 CrysAlis171 .NET)
(compiled Aug 13 2014,18:06:01)
;
_computing_structure_refinement 'SHELXL-2014/7 (Sheldrick, 2014)'
_computing_structure_solution 'SHELXT 2014/5 (Sheldrick, 2014)'
_diffrn_ambient_temperature 120(2)
_diffrn_measured_fraction_theta_full 0.999
_diffrn_measured_fraction_theta_max 0.998
_diffrn_measurement_device_type 'AFC11 (Right): Eulerian 3 circle'
_diffrn_measurement_method 'Profile data from \w-scans'
_diffrn_radiation_type 'Molybdenum K\a'
_diffrn_radiation_wavelength 0.71075
_diffrn_reflns_av_R_equivalents 0.0120
_diffrn_reflns_av_unetI/netI 0.0100
_diffrn_reflns_Laue_measured_fraction_full 0.999
_diffrn_reflns_Laue_measured_fraction_max 0.998
_diffrn_reflns_limit_h_max 11
_diffrn_reflns_limit_h_min -11
_diffrn_reflns_limit_k_max 18
_diffrn_reflns_limit_k_min -18
_diffrn_reflns_limit_l_max 19
_diffrn_reflns_limit_l_min -19
_diffrn_reflns_number 24372
_diffrn_reflns_point_group_measured_fraction_full 0.999
_diffrn_reflns_point_group_measured_fraction_max 0.998
_diffrn_reflns_theta_full 25.242
_diffrn_reflns_theta_max 25.682
_diffrn_reflns_theta_min 1.739
_diffrn_source 'Rotating Anode MicroMax-007HF DW 1.2 kW'
_diffrn_standards_decay_% 0(infinity)
_diffrn_standards_interval_count infinity
_diffrn_standards_number 0
_exptl_absorpt_coefficient_mu 1.545
_exptl_absorpt_correction_T_max 1.00000
_exptl_absorpt_correction_T_min 0.90367
_exptl_absorpt_correction_type multi-scan
_exptl_absorpt_process_details
;
CrysAlisPro, Agilent Technologies,
Version 1.171.37.35 (release 13-08-2014 CrysAlis171 .NET)
(compiled Aug 13 2014,18:06:01)
Empirical absorption correction using spherical harmonics,
 implemented in SCALE3 ABSPACK scaling algorithm.
;
_exptl_crystal_colour 'pale red'
_exptl_crystal_density_diffrn 1.750
_exptl_crystal_description block
_exptl_crystal_F_000 1024
_exptl_crystal_size_max 0.090
_exptl_crystal_size_mid 0.090
_exptl_crystal_size_min 0.020
_refine_diff_density_max 0.704
_refine_diff_density_min -0.574
_refine_diff_density_rms 0.085
_refine_ls_extinction_method none
_refine_ls_goodness_of_fit_ref 1.053
_refine_ls_hydrogen_treatment constr
_refine_ls_matrix_type full
_refine_ls_number_parameters 423
_refine_ls_number_reflns 7342
_refine_ls_number_restraints 0
_refine_ls_restrained_S_all 1.053
_refine_ls_R_factor_all 0.0226
_refine_ls_R_factor_gt 0.0216
_refine_ls_shift/su_max 0.002
_refine_ls_shift/su_mean 0.000
_refine_ls_structure_factor_coef Fsqd
_refine_ls_weighting_details 'w=1/[\s^2^(Fo^2^)+(0.0276P)^2^+2.1847P] where P=(Fo^2^+2Fc^2^)/3'
_refine_ls_weighting_scheme calc
_refine_ls_wR_factor_gt 0.0540
_refine_ls_wR_factor_ref 0.0547
_reflns_Friedel_coverage 0.000
_reflns_number_gt 7080
_reflns_number_total 7342
_reflns_threshold_expression 'I > 2\s(I)'
_cod_data_source_file ja6b02749_si_002.cif
_cod_data_source_block 2b_CCDC-1465350
_cod_depositor_comments 'Adding full bibliography for 4125120--4125125.cif.'
_cod_original_cell_volume 1936.04(6)
_cod_database_code 4125123
_shelx_shelxl_version_number 2014/7
_shelx_space_group_comment
;
The symmetry employed for this shelxl refinement is uniquely defined
by the following loop, which should always be used as a source of
symmetry information in preference to the above space-group names.
They are only intended as comments.
;
_shelx_estimated_absorpt_t_min 0.873
_shelx_estimated_absorpt_t_max 0.970

loop_
_space_group_symop_operation_xyz
'x, y, z'
'-x, -y, -z'

loop_
_atom_site_label
_atom_site_type_symbol
_atom_site_fract_x
_atom_site_fract_y
_atom_site_fract_z
_atom_site_U_iso_or_equiv
_atom_site_adp_type
_atom_site_occupancy
_atom_site_site_symmetry_order
_atom_site_calc_flag
_atom_site_refinement_flags_posn
_atom_site_refinement_flags_adp
Rh1 Rh 0.58579(2) 0.73755(2) 0.11461(2) 0.01534(5) Uani 1 1 d . .
Rh2 Rh 0.82323(2) 0.23470(2) 0.37945(2) 0.01581(5) Uani 1 1 d . .
Cl1 Cl 0.73888(5) 0.67872(3) 0.22808(3) 0.01974(10) Uani 1 1 d . .
Cl2 Cl 0.71439(5) 0.60651(4) 0.05364(3) 0.02078(10) Uani 1 1 d . .
Cl3 Cl 0.42408(6) 0.80023(4) 0.00587(3) 0.02290(11) Uani 1 1 d . .
Cl4 Cl 0.45458(6) 0.86647(4) 0.17899(4) 0.02471(11) Uani 1 1 d . .
Cl5 Cl 1.09099(5) 0.22523(3) 0.34765(3) 0.02050(10) Uani 1 1 d . .
Cl6 Cl 0.84315(6) 0.10741(3) 0.51188(3) 0.02036(10) Uani 1 1 d . .
Cl7 Cl 0.55529(5) 0.24493(4) 0.40378(3) 0.02153(10) Uani 1 1 d . .
Cl8 Cl 0.80303(6) 0.36225(3) 0.24830(3) 0.02191(10) Uani 1 1 d . .
S1 S 0.76694(6) 0.81297(4) 0.01074(3) 0.02063(11) Uani 1 1 d . .
S2 S 0.78091(6) 0.32769(3) 0.47631(3) 0.01914(10) Uani 1 1 d . .
O1 O 0.92239(16) 0.78603(10) 0.03343(11) 0.0238(3) Uani 1 1 d . .
O2 O 0.91560(17) 0.32330(11) 0.51262(11) 0.0247(3) Uani 1 1 d . .
N1 N 0.42657(19) 0.66002(12) 0.20465(11) 0.0179(3) Uani 1 1 d . .
N2 N 0.86996(19) 0.14110(12) 0.29819(11) 0.0179(3) Uani 1 1 d . .
N3 N 0.0810(2) 0.59853(13) 0.09089(13) 0.0238(4) Uani 1 1 d . .
H3 H 0.0030 0.6473 0.0772 0.029 Uiso 1 1 calc R U
N4 N 0.1785(2) 0.17150(13) 0.54968(12) 0.0225(4) Uani 1 1 d . .
H4 H 0.1055 0.2125 0.5212 0.027 Uiso 1 1 calc R U
C1 C 0.4769(2) 0.56746(15) 0.24650(14) 0.0209(4) Uani 1 1 d . .
H1 H 0.5855 0.5397 0.2368 0.025 Uiso 1 1 calc R U
C2 C 0.3754(3) 0.51154(16) 0.30316(15) 0.0265(5) Uani 1 1 d . .
H2 H 0.4144 0.4466 0.3324 0.032 Uiso 1 1 calc R U
C3 C 0.2160(3) 0.55086(19) 0.31709(15) 0.0312(5) Uani 1 1 d . .
C4 C 0.1671(3) 0.64598(19) 0.27232(16) 0.0314(5) Uani 1 1 d . .
H4A H 0.0592 0.6754 0.2799 0.038 Uiso 1 1 calc R U
C5 C 0.2742(2) 0.69852(17) 0.21668(15) 0.0253(4) Uani 1 1 d . .
H5 H 0.2382 0.7636 0.1863 0.030 Uiso 1 1 calc R U
C6 C 0.1037(4) 0.4917(3) 0.37725(19) 0.0519(8) Uani 1 1 d . .
H6A H -0.0029 0.5299 0.3762 0.078 Uiso 1 1 calc R U
H6B H 0.1207 0.4706 0.4406 0.078 Uiso 1 1 calc R U
H6C H 0.1195 0.4359 0.3544 0.078 Uiso 1 1 calc R U
C7 C 0.7030(3) 0.93792(17) -0.0130(2) 0.0380(6) Uani 1 1 d . .
H7A H 0.7848 0.9674 -0.0573 0.057 Uiso 1 1 calc R U
H7B H 0.6793 0.9576 0.0442 0.057 Uiso 1 1 calc R U
H7C H 0.6092 0.9584 -0.0390 0.057 Uiso 1 1 calc R U
C8 C 0.7966(3) 0.7967(2) -0.10157(16) 0.0416(6) Uani 1 1 d . .
H8A H 0.8638 0.8374 -0.1458 0.062 Uiso 1 1 calc R U
H8B H 0.6961 0.8140 -0.1200 0.062 Uiso 1 1 calc R U
H8C H 0.8460 0.7297 -0.1006 0.062 Uiso 1 1 calc R U
C9 C 0.9822(2) 0.06041(15) 0.31118(14) 0.0202(4) Uani 1 1 d . .
H9 H 1.0411 0.0483 0.3566 0.024 Uiso 1 1 calc R U
C10 C 1.0149(2) -0.00548(15) 0.26073(14) 0.0215(4) Uani 1 1 d . .
H10 H 1.0945 -0.0619 0.2721 0.026 Uiso 1 1 calc R U
C11 C 0.9312(3) 0.01082(15) 0.19322(14) 0.0233(4) Uani 1 1 d . .
C12 C 0.8179(3) 0.09536(16) 0.17920(14) 0.0246(4) Uani 1 1 d . .
H12 H 0.7596 0.1101 0.1329 0.030 Uiso 1 1 calc R U
C13 C 0.7896(2) 0.15809(15) 0.23225(14) 0.0219(4) Uani 1 1 d . .
H13 H 0.7108 0.2152 0.2219 0.026 Uiso 1 1 calc R U
C14 C 0.9609(3) -0.06048(18) 0.13861(16) 0.0337(5) Uani 1 1 d . .
H14A H 0.9303 -0.0276 0.0790 0.051 Uiso 1 1 calc R U
H14B H 0.9000 -0.1085 0.1728 0.051 Uiso 1 1 calc R U
H14C H 1.0719 -0.0918 0.1285 0.051 Uiso 1 1 calc R U
C15 C 0.7033(3) 0.45014(15) 0.42691(16) 0.0277(5) Uani 1 1 d . .
H15A H 0.6881 0.4871 0.4711 0.042 Uiso 1 1 calc R U
H15B H 0.6032 0.4573 0.4118 0.042 Uiso 1 1 calc R U
H15C H 0.7758 0.4736 0.3706 0.042 Uiso 1 1 calc R U
C16 C 0.6269(3) 0.30380(17) 0.57231(15) 0.0283(5) Uani 1 1 d . .
H16A H 0.6035 0.3502 0.6084 0.042 Uiso 1 1 calc R U
H16B H 0.6583 0.2392 0.6111 0.042 Uiso 1 1 calc R U
H16C H 0.5342 0.3088 0.5503 0.042 Uiso 1 1 calc R U
C17 C 0.2258(3) 0.61166(16) 0.06158(15) 0.0250(4) Uani 1 1 d . .
H17 H 0.2433 0.6727 0.0264 0.030 Uiso 1 1 calc R U
C18 C 0.3489(2) 0.53685(16) 0.08237(15) 0.0233(4) Uani 1 1 d . .
H18 H 0.4520 0.5459 0.0618 0.028 Uiso 1 1 calc R U
C19 C 0.3226(2) 0.44731(15) 0.13386(14) 0.0216(4) Uani 1 1 d . .
C20 C 0.1697(2) 0.43729(15) 0.16243(14) 0.0216(4) Uani 1 1 d . .
H20 H 0.1482 0.3771 0.1974 0.026 Uiso 1 1 calc R U
C21 C 0.0503(2) 0.51401(15) 0.14020(15) 0.0233(4) Uani 1 1 d . .
H21 H -0.0541 0.5072 0.1597 0.028 Uiso 1 1 calc R U
C22 C 0.4545(3) 0.36381(18) 0.15709(17) 0.0329(5) Uani 1 1 d . .
H22A H 0.4231 0.3243 0.2192 0.049 Uiso 1 1 calc R U
H22B H 0.5447 0.3867 0.1549 0.049 Uiso 1 1 calc R U
H22C H 0.4822 0.3258 0.1124 0.049 Uiso 1 1 calc R U
C23 C 0.2357(3) 0.19874(16) 0.60474(15) 0.0248(4) Uani 1 1 d . .
H23 H 0.1966 0.2615 0.6129 0.030 Uiso 1 1 calc R U
C24 C 0.3502(2) 0.13651(15) 0.64919(14) 0.0230(4) Uani 1 1 d . .
H24 H 0.3904 0.1560 0.6881 0.028 Uiso 1 1 calc R U
C25 C 0.4076(2) 0.04427(15) 0.63715(14) 0.0208(4) Uani 1 1 d . .
C26 C 0.3440(2) 0.01858(15) 0.58006(14) 0.0207(4) Uani 1 1 d . .
H26 H 0.3798 -0.0438 0.5710 0.025 Uiso 1 1 calc R U
C27 C 0.2295(2) 0.08368(15) 0.53692(14) 0.0223(4) Uani 1 1 d . .
H27 H 0.1863 0.0662 0.4979 0.027 Uiso 1 1 calc R U
C28 C 0.5350(3) -0.02466(17) 0.68384(17) 0.0299(5) Uani 1 1 d . .
H28A H 0.5476 -0.0884 0.6767 0.045 Uiso 1 1 calc R U
H28B H 0.5080 -0.0267 0.7496 0.045 Uiso 1 1 calc R U
H28C H 0.6326 -0.0039 0.6558 0.045 Uiso 1 1 calc R U

loop_
_atom_site_aniso_label
_atom_site_aniso_U_11
_atom_site_aniso_U_22
_atom_site_aniso_U_33
_atom_site_aniso_U_23
_atom_site_aniso_U_13
_atom_site_aniso_U_12
Rh1 0.01488(8) 0.01684(8) 0.01494(8) -0.00329(6) -0.00478(6) -0.00384(6)
Rh2 0.01460(8) 0.01572(8) 0.01597(8) -0.00186(6) -0.00416(6) -0.00330(6)
Cl1 0.0189(2) 0.0218(2) 0.0202(2) -0.00589(18) -0.00858(18) -0.00228(18)
Cl2 0.0181(2) 0.0247(2) 0.0223(2) -0.01117(19) -0.00320(18) -0.00421(18)
Cl3 0.0237(2) 0.0250(2) 0.0216(2) -0.00146(19) -0.01214(19) -0.00593(19)
Cl4 0.0289(3) 0.0196(2) 0.0268(3) -0.0093(2) -0.0118(2) 0.0019(2)
Cl5 0.0156(2) 0.0238(2) 0.0204(2) -0.00251(19) -0.00456(18) -0.00482(18)
Cl6 0.0243(2) 0.0182(2) 0.0169(2) -0.00061(18) -0.00605(18) -0.00506(18)
Cl7 0.0155(2) 0.0240(2) 0.0240(2) -0.00448(19) -0.00402(18) -0.00500(18)
Cl8 0.0215(2) 0.0191(2) 0.0214(2) 0.00207(18) -0.00696(19) -0.00484(18)
S1 0.0197(2) 0.0208(2) 0.0210(2) -0.00081(19) -0.00531(19) -0.00789(19)
S2 0.0176(2) 0.0185(2) 0.0216(2) -0.00577(19) -0.00449(19) -0.00343(18)
O1 0.0164(7) 0.0207(7) 0.0322(8) -0.0031(6) -0.0052(6) -0.0052(6)
O2 0.0213(7) 0.0278(8) 0.0296(8) -0.0127(6) -0.0098(6) -0.0022(6)
N1 0.0169(8) 0.0193(8) 0.0193(8) -0.0037(7) -0.0070(7) -0.0053(7)
N2 0.0172(8) 0.0188(8) 0.0163(8) -0.0019(6) -0.0032(6) -0.0052(7)
N3 0.0199(9) 0.0206(9) 0.0287(10) -0.0054(7) -0.0069(7) -0.0009(7)
N4 0.0204(9) 0.0232(9) 0.0231(9) -0.0028(7) -0.0084(7) -0.0033(7)
C1 0.0223(10) 0.0233(10) 0.0188(10) -0.0072(8) -0.0054(8) -0.0047(8)
C2 0.0375(13) 0.0281(11) 0.0183(10) -0.0057(9) -0.0051(9) -0.0146(10)
C3 0.0339(12) 0.0482(15) 0.0207(11) -0.0166(10) 0.0048(9) -0.0240(11)
C4 0.0184(10) 0.0511(15) 0.0302(12) -0.0223(11) 0.0009(9) -0.0086(10)
C5 0.0216(10) 0.0310(12) 0.0243(11) -0.0130(9) -0.0039(8) -0.0020(9)
C6 0.0539(18) 0.084(2) 0.0341(14) -0.0265(15) 0.0159(13) -0.0498(17)
C7 0.0260(12) 0.0207(11) 0.0535(16) 0.0078(11) -0.0070(11) -0.0053(9)
C8 0.0463(15) 0.0648(18) 0.0202(12) -0.0076(11) 0.0017(11) -0.0337(14)
C9 0.0180(9) 0.0236(10) 0.0169(9) -0.0012(8) -0.0045(8) -0.0053(8)
C10 0.0212(10) 0.0198(10) 0.0198(10) -0.0033(8) -0.0022(8) -0.0033(8)
C11 0.0257(11) 0.0261(11) 0.0182(10) -0.0054(8) -0.0011(8) -0.0096(9)
C12 0.0263(11) 0.0309(12) 0.0183(10) -0.0038(9) -0.0078(8) -0.0088(9)
C13 0.0195(10) 0.0225(10) 0.0213(10) -0.0014(8) -0.0072(8) -0.0033(8)
C14 0.0427(14) 0.0353(13) 0.0267(12) -0.0134(10) -0.0047(10) -0.0105(11)
C15 0.0286(11) 0.0201(11) 0.0349(12) -0.0075(9) -0.0108(10) -0.0017(9)
C16 0.0277(11) 0.0332(12) 0.0250(11) -0.0124(9) 0.0027(9) -0.0109(10)
C17 0.0281(11) 0.0239(11) 0.0254(11) -0.0085(9) -0.0017(9) -0.0104(9)
C18 0.0176(10) 0.0327(12) 0.0249(11) -0.0154(9) -0.0005(8) -0.0082(9)
C19 0.0219(10) 0.0261(11) 0.0202(10) -0.0132(8) -0.0080(8) 0.0009(8)
C20 0.0250(11) 0.0203(10) 0.0204(10) -0.0069(8) -0.0035(8) -0.0058(8)
C21 0.0186(10) 0.0263(11) 0.0264(11) -0.0083(9) -0.0034(8) -0.0070(8)
C22 0.0277(12) 0.0361(13) 0.0350(13) -0.0168(10) -0.0150(10) 0.0086(10)
C23 0.0246(11) 0.0230(11) 0.0263(11) -0.0080(9) -0.0035(9) -0.0048(9)
C24 0.0228(10) 0.0271(11) 0.0220(10) -0.0089(8) -0.0048(8) -0.0070(9)
C25 0.0166(9) 0.0249(11) 0.0191(10) -0.0036(8) -0.0015(8) -0.0063(8)
C26 0.0194(10) 0.0211(10) 0.0210(10) -0.0062(8) 0.0009(8) -0.0077(8)
C27 0.0231(10) 0.0270(11) 0.0195(10) -0.0056(8) -0.0034(8) -0.0110(9)
C28 0.0235(11) 0.0303(12) 0.0345(12) -0.0058(10) -0.0116(9) -0.0015(9)

loop_
_atom_type_symbol
_atom_type_description
_atom_type_scat_dispersion_real
_atom_type_scat_dispersion_imag
_atom_type_scat_source
C C 0.0033 0.0016 'International Tables Vol C Tables 4.2.6.8 and 6.1.1.4'
H H 0.0000 0.0000 'International Tables Vol C Tables 4.2.6.8 and 6.1.1.4'
N N 0.0061 0.0033 'International Tables Vol C Tables 4.2.6.8 and 6.1.1.4'
O O 0.0106 0.0060 'International Tables Vol C Tables 4.2.6.8 and 6.1.1.4'
S S 0.1246 0.1234 'International Tables Vol C Tables 4.2.6.8 and 6.1.1.4'
Cl Cl 0.1484 0.1585 'International Tables Vol C Tables 4.2.6.8 and 6.1.1.4'
Rh Rh -1.1178 0.9187 'International Tables Vol C Tables 4.2.6.8 and 6.1.1.4'

loop_
_geom_angle_atom_site_label_1
_geom_angle_atom_site_label_2
_geom_angle_atom_site_label_3
_geom_angle
N1 Rh1 S1 175.59(5)
N1 Rh1 Cl2 89.47(5)
S1 Rh1 Cl2 86.167(19)
N1 Rh1 Cl4 89.29(5)
S1 Rh1 Cl4 95.07(2)
Cl2 Rh1 Cl4 178.641(19)
N1 Rh1 Cl3 90.53(5)
S1 Rh1 Cl3 88.935(18)
Cl2 Rh1 Cl3 91.873(18)
Cl4 Rh1 Cl3 88.709(18)
N1 Rh1 Cl1 88.41(5)
S1 Rh1 Cl1 92.306(18)
Cl2 Rh1 Cl1 90.556(17)
Cl4 Rh1 Cl1 88.839(17)
Cl3 Rh1 Cl1 177.342(18)
N2 Rh2 S2 175.65(5)
N2 Rh2 Cl8 89.29(5)
S2 Rh2 Cl8 94.751(18)
N2 Rh2 Cl5 87.88(5)
S2 Rh2 Cl5 90.611(18)
Cl8 Rh2 Cl5 88.646(17)
N2 Rh2 Cl6 91.15(5)
S2 Rh2 Cl6 84.804(18)
Cl8 Rh2 Cl6 179.556(18)
Cl5 Rh2 Cl6 91.362(17)
N2 Rh2 Cl7 90.13(5)
S2 Rh2 Cl7 91.511(18)
Cl8 Rh2 Cl7 89.391(18)
Cl5 Rh2 Cl7 177.221(18)
Cl6 Rh2 Cl7 90.617(18)
O1 S1 C7 108.05(11)
O1 S1 C8 106.33(11)
C7 S1 C8 100.36(14)
O1 S1 Rh1 116.31(6)
C7 S1 Rh1 112.26(9)
C8 S1 Rh1 112.19(8)
O2 S2 C15 106.92(10)
O2 S2 C16 107.51(10)
C15 S2 C16 99.91(11)
O2 S2 Rh2 116.62(6)
C15 S2 Rh2 112.71(8)
C16 S2 Rh2 111.73(8)
C5 N1 C1 119.04(18)
C5 N1 Rh1 121.11(15)
C1 N1 Rh1 119.67(14)
C9 N2 C13 118.06(18)
C9 N2 Rh2 120.07(13)
C13 N2 Rh2 121.87(14)
C17 N3 C21 122.37(19)
C17 N3 H3 118.8
C21 N3 H3 118.8
C27 N4 C23 121.73(18)
C27 N4 H4 119.1
C23 N4 H4 119.1
N1 C1 C2 122.0(2)
N1 C1 H1 119.0
C2 C1 H1 119.0
C1 C2 C3 119.7(2)
C1 C2 H2 120.1
C3 C2 H2 120.1
C4 C3 C2 117.2(2)
C4 C3 C6 122.1(2)
C2 C3 C6 120.8(3)
C5 C4 C3 120.6(2)
C5 C4 H4A 119.7
C3 C4 H4A 119.7
N1 C5 C4 121.5(2)
N1 C5 H5 119.2
C4 C5 H5 119.2
C3 C6 H6A 109.5
C3 C6 H6B 109.5
H6A C6 H6B 109.5
C3 C6 H6C 109.5
H6A C6 H6C 109.5
H6B C6 H6C 109.5
S1 C7 H7A 109.5
S1 C7 H7B 109.5
H7A C7 H7B 109.5
S1 C7 H7C 109.5
H7A C7 H7C 109.5
H7B C7 H7C 109.5
S1 C8 H8A 109.5
S1 C8 H8B 109.5
H8A C8 H8B 109.5
S1 C8 H8C 109.5
H8A C8 H8C 109.5
H8B C8 H8C 109.5
N2 C9 C10 122.32(19)
N2 C9 H9 118.8
C10 C9 H9 118.8
C9 C10 C11 120.07(19)
C9 C10 H10 120.0
C11 C10 H10 120.0
C12 C11 C10 116.98(19)
C12 C11 C14 121.5(2)
C10 C11 C14 121.5(2)
C13 C12 C11 120.34(19)
C13 C12 H12 119.8
C11 C12 H12 119.8
N2 C13 C12 122.21(19)
N2 C13 H13 118.9
C12 C13 H13 118.9
C11 C14 H14A 109.5
C11 C14 H14B 109.5
H14A C14 H14B 109.5
C11 C14 H14C 109.5
H14A C14 H14C 109.5
H14B C14 H14C 109.5
S2 C15 H15A 109.5
S2 C15 H15B 109.5
H15A C15 H15B 109.5
S2 C15 H15C 109.5
H15A C15 H15C 109.5
H15B C15 H15C 109.5
S2 C16 H16A 109.5
S2 C16 H16B 109.5
H16A C16 H16B 109.5
S2 C16 H16C 109.5
H16A C16 H16C 109.5
H16B C16 H16C 109.5
N3 C17 C18 119.8(2)
N3 C17 H17 120.1
C18 C17 H17 120.1
C17 C18 C19 119.88(19)
C17 C18 H18 120.1
C19 C18 H18 120.1
C20 C19 C18 118.05(19)
C20 C19 C22 120.7(2)
C18 C19 C22 121.3(2)
C21 C20 C19 120.0(2)
C21 C20 H20 120.0
C19 C20 H20 120.0
N3 C21 C20 119.83(19)
N3 C21 H21 120.1
C20 C21 H21 120.1
C19 C22 H22A 109.5
C19 C22 H22B 109.5
H22A C22 H22B 109.5
C19 C22 H22C 109.5
H22A C22 H22C 109.5
H22B C22 H22C 109.5
N4 C23 C24 120.3(2)
N4 C23 H23 119.9
C24 C23 H23 119.9
C23 C24 C25 119.8(2)
C23 C24 H24 120.1
C25 C24 H24 120.1
C26 C25 C24 118.05(19)
C26 C25 C28 121.2(2)
C24 C25 C28 120.79(19)
C27 C26 C25 119.89(19)
C27 C26 H26 120.1
C25 C26 H26 120.1
N4 C27 C26 120.22(19)
N4 C27 H27 119.9
C26 C27 H27 119.9
C25 C28 H28A 109.5
C25 C28 H28B 109.5
H28A C28 H28B 109.5
C25 C28 H28C 109.5
H28A C28 H28C 109.5
H28B C28 H28C 109.5

loop_
_geom_bond_atom_site_label_1
_geom_bond_atom_site_label_2
_geom_bond_distance
Rh1 N1 2.0832(17)
Rh1 S1 2.2748(5)
Rh1 Cl2 2.3364(5)
Rh1 Cl4 2.3424(5)
Rh1 Cl3 2.3513(5)
Rh1 Cl1 2.3555(5)
Rh2 N2 2.0778(17)
Rh2 S2 2.2724(5)
Rh2 Cl8 2.3332(5)
Rh2 Cl5 2.3426(5)
Rh2 Cl6 2.3433(5)
Rh2 Cl7 2.3520(5)
S1 O1 1.4752(15)
S1 C7 1.759(2)
S1 C8 1.787(2)
S2 O2 1.4765(15)
S2 C15 1.778(2)
S2 C16 1.779(2)
N1 C5 1.332(3)
N1 C1 1.346(3)
N2 C9 1.345(3)
N2 C13 1.347(3)
N3 C17 1.336(3)
N3 C21 1.336(3)
N3 H3 0.8800
N4 C27 1.337(3)
N4 C23 1.343(3)
N4 H4 0.8800
C1 C2 1.383(3)
C1 H1 0.9500
C2 C3 1.391(3)
C2 H2 0.9500
C3 C4 1.385(4)
C3 C6 1.495(3)
C4 C5 1.384(3)
C4 H4A 0.9500
C5 H5 0.9500
C6 H6A 0.9800
C6 H6B 0.9800
C6 H6C 0.9800
C7 H7A 0.9800
C7 H7B 0.9800
C7 H7C 0.9800
C8 H8A 0.9800
C8 H8B 0.9800
C8 H8C 0.9800
C9 C10 1.383(3)
C9 H9 0.9500
C10 C11 1.392(3)
C10 H10 0.9500
C11 C12 1.389(3)
C11 C14 1.506(3)
C12 C13 1.380(3)
C12 H12 0.9500
C13 H13 0.9500
C14 H14A 0.9800
C14 H14B 0.9800
C14 H14C 0.9800
C15 H15A 0.9800
C15 H15B 0.9800
C15 H15C 0.9800
C16 H16A 0.9800
C16 H16B 0.9800
C16 H16C 0.9800
C17 C18 1.370(3)
C17 H17 0.9500
C18 C19 1.395(3)
C18 H18 0.9500
C19 C20 1.392(3)
C19 C22 1.497(3)
C20 C21 1.368(3)
C20 H20 0.9500
C21 H21 0.9500
C22 H22A 0.9800
C22 H22B 0.9800
C22 H22C 0.9800
C23 C24 1.369(3)
C23 H23 0.9500
C24 C25 1.397(3)
C24 H24 0.9500
C25 C26 1.395(3)
C25 C28 1.501(3)
C26 C27 1.373(3)
C26 H26 0.9500
C27 H27 0.9500
C28 H28A 0.9800
C28 H28B 0.9800
C28 H28C 0.9800

loop_
_geom_hbond_atom_site_label_D
_geom_hbond_atom_site_label_H
_geom_hbond_atom_site_label_A
_geom_hbond_distance_DH
_geom_hbond_distance_HA
_geom_hbond_distance_DA
_geom_hbond_angle_DHA
_geom_hbond_site_symmetry_A
N3 H3 Cl1 0.88 2.92 3.4078(18) 116.7 1_455
N3 H3 S1 0.88 2.90 3.7802(18) 173.4 1_455
N3 H3 O1 0.88 1.97 2.767(2) 149.6 1_455
N4 H4 Cl5 0.88 2.70 3.2646(18) 123.4 1_455
N4 H4 O2 0.88 2.03 2.844(2) 152.9 1_455

loop_
_geom_torsion_atom_site_label_1
_geom_torsion_atom_site_label_2
_geom_torsion_atom_site_label_3
_geom_torsion_atom_site_label_4
_geom_torsion
C5 N1 C1 C2 -1.4(3)
Rh1 N1 C1 C2 -176.64(15)
N1 C1 C2 C3 0.8(3)
C1 C2 C3 C4 0.0(3)
C1 C2 C3 C6 179.4(2)
C2 C3 C4 C5 -0.2(3)
C6 C3 C4 C5 -179.6(2)
C1 N1 C5 C4 1.1(3)
Rh1 N1 C5 C4 176.33(16)
C3 C4 C5 N1 -0.3(3)
C13 N2 C9 C10 -1.3(3)
Rh2 N2 C9 C10 178.14(15)
N2 C9 C10 C11 0.5(3)
C9 C10 C11 C12 0.9(3)
C9 C10 C11 C14 -178.5(2)
C10 C11 C12 C13 -1.4(3)
C14 C11 C12 C13 177.9(2)
C9 N2 C13 C12 0.7(3)
Rh2 N2 C13 C12 -178.71(16)
C11 C12 C13 N2 0.7(3)
C21 N3 C17 C18 -0.3(3)
N3 C17 C18 C19 0.1(3)
C17 C18 C19 C20 0.1(3)
C17 C18 C19 C22 179.4(2)
C18 C19 C20 C21 -0.2(3)
C22 C19 C20 C21 -179.6(2)
C17 N3 C21 C20 0.2(3)
C19 C20 C21 N3 0.1(3)
C27 N4 C23 C24 0.5(3)
N4 C23 C24 C25 0.0(3)
C23 C24 C25 C26 -0.6(3)
C23 C24 C25 C28 178.9(2)
C24 C25 C26 C27 0.7(3)
C28 C25 C26 C27 -178.8(2)
C23 N4 C27 C26 -0.4(3)
C25 C26 C27 N4 -0.2(3)
